data_2310708
loop_
_publ_author_name
'Albe, K.'
'Weirich, T. E.'

_publ_section_title
;
 Structure and stability of \a- and \b-Ti~2~Se. Electron diffraction
 versus density-functional theory calculations
;
_journal_issue 1
_journal_name_full 'Acta Crystallographica Section A'
_journal_page_first 18
_journal_page_last 21
_journal_paper_doi 10.1107/S0108767302018275
_journal_volume 59
_journal_year 2003
_chemical_formula_sum 'Se Ti2'
_chemical_name_systematic 'Ti2 Se'
_space_group_IT_number 58
_symmetry_space_group_name_Hall '-P 2 2n'
_symmetry_space_group_name_H-M 'P n n m'
_cell_angle_alpha 90
_cell_angle_beta 90
_cell_angle_gamma 90
_cell_formula_units_Z 12
_cell_length_a 11.752
_cell_length_b 14.534
_cell_length_c 3.453
_cell_volume 589.785
_citation_journal_id_ASTM ACACEQ
_cod_data_source_file Albe_ACACEQ_2003_1776.cif
_cod_data_source_block Se1Ti2
_cod_original_cell_volume 589.7847
_cod_original_formula_sum 'Se1 Ti2'
_cod_database_code 2310708

loop_
_symmetry_equiv_pos_as_xyz
x,y,z
-x,-y,z
x+1/2,-y+1/2,-z+1/2
-x+1/2,y+1/2,-z+1/2
-x,-y,-z
x,y,-z
-x-1/2,y-1/2,z-1/2
x-1/2,-y-1/2,z-1/2

loop_
_atom_site_label
_atom_site_type_symbol
_atom_site_fract_x
_atom_site_fract_y
_atom_site_fract_z
_atom_site_occupancy
_atom_site_U_iso_or_equiv
Se3 Se 0.6858 0.3498 0 1 0.0
Ti5 Ti 0.8129 0.206 0 1 0.0
Ti2 Ti 0.0908 0.2602 0 1 0.0
Se1 Se 0.4334 0.2058 0 1 0.0
Ti1 Ti 0.145 0.0203 0 1 0.0
Ti3 Ti 0.5879 0.0765 0 1 0.0
Ti4 Ti 0.4711 0.3909 0 1 0.0
Se2 Se 0.2482 0.4133 0 1 0.0
Ti6 Ti 0.8844 0.4256 0 1 0.0
